data_7119160
loop_
_publ_author_name
'Lynne H. Thomas'
'Craig Wales'
'Chick C. Wilson'

_publ_section_title
;
 Selective preparation of elusive and alternative single component
 polymorphic solid forms through multi-component crystallisation routes
;
_journal_name_full Chem.Commun.
_journal_page_first 7372
_journal_volume 52
_journal_year 2016
_chemical_formula_moiety 'C7 H6 O5, C6 H10 N2 O2'
_chemical_formula_sum 'C13 H16 N2 O7'
_chemical_formula_weight 312.28
_chemical_name_systematic 'piracetam gallic acid'
_space_group_IT_number 14
_symmetry_cell_setting monoclinic
_symmetry_space_group_name_Hall '-P 2ybc'
_symmetry_space_group_name_H-M 'P 1 21/c 1'
_atom_sites_solution_hydrogens geom
_atom_sites_solution_primary direct
_atom_sites_solution_secondary difmap
_audit_creation_method SHELXL-97
_audit_update_record
;
2016-02-01 deposited with the CCDC.
2016-04-01 downloaded from the CCDC.
;
_cell_angle_alpha 90.00
_cell_angle_beta 103.988(5)
_cell_angle_gamma 90.00
_cell_formula_units_Z 4
_cell_length_a 12.554(2)
_cell_length_b 8.8499(15)
_cell_length_c 12.6253(17)
_cell_measurement_reflns_used 10617
_cell_measurement_temperature 100(2)
_cell_measurement_theta_max 27.48
_cell_measurement_theta_min 3.0
_cell_volume 1361.1(4)
_computing_cell_refinement 'CrystalClear 1.4.0 (Rigaku, 2008)'
_computing_data_collection 'CrystalClear 1.4.0 (Rigaku, 2008)'
_computing_data_reduction 'CrystalClear 1.4.0 (Rigaku, 2008)'
_computing_structure_refinement 'SHELXL-97 (Sheldrick, 2008)'
_computing_structure_solution 'SHELXS-97 (Sheldrick, 2008)'
_diffrn_ambient_temperature 100(2)
_diffrn_measured_fraction_theta_full 0.975
_diffrn_measured_fraction_theta_max 0.975
_diffrn_measurement_device_type 'Rigaku R-AXIS RAPID IP Image Plate diffractometer'
_diffrn_measurement_method 'Image Plate'
_diffrn_radiation_monochromator graphite
_diffrn_radiation_source 'fine-focus sealed tube'
_diffrn_radiation_type MoK\a
_diffrn_radiation_wavelength 0.71075
_diffrn_reflns_av_R_equivalents 0.0958
_diffrn_reflns_av_sigmaI/netI 0.0888
_diffrn_reflns_limit_h_max 16
_diffrn_reflns_limit_h_min -16
_diffrn_reflns_limit_k_max 11
_diffrn_reflns_limit_k_min -11
_diffrn_reflns_limit_l_max 15
_diffrn_reflns_limit_l_min -15
_diffrn_reflns_number 10236
_diffrn_reflns_theta_full 27.48
_diffrn_reflns_theta_max 27.48
_diffrn_reflns_theta_min 3.08
_exptl_absorpt_coefficient_mu 0.125
_exptl_absorpt_correction_T_max 1.0000
_exptl_absorpt_correction_T_min 0.4798
_exptl_absorpt_correction_type multi-scan
_exptl_absorpt_process_details 'ABSCOR, Rigaku 1995'
_exptl_crystal_density_diffrn 1.524
_exptl_crystal_density_method 'not measured'
_exptl_crystal_description block
_exptl_crystal_F_000 656
_refine_diff_density_max 0.355
_refine_diff_density_min -0.427
_refine_diff_density_rms 0.086
_refine_ls_extinction_method none
_refine_ls_goodness_of_fit_ref 1.056
_refine_ls_hydrogen_treatment mixed
_refine_ls_matrix_type full
_refine_ls_number_parameters 263
_refine_ls_number_reflns 3044
_refine_ls_number_restraints 0
_refine_ls_restrained_S_all 1.056
_refine_ls_R_factor_all 0.1209
_refine_ls_R_factor_gt 0.0562
_refine_ls_shift/su_max 0.000
_refine_ls_shift/su_mean 0.000
_refine_ls_structure_factor_coef Fsqd
_refine_ls_weighting_details 'calc w=1/[\s^2^(Fo^2^)+(0.0663P)^2^+0.3928P] where P=(Fo^2^+2Fc^2^)/3'
_refine_ls_weighting_scheme calc
_refine_ls_wR_factor_gt 0.1176
_refine_ls_wR_factor_ref 0.1633
_reflns_number_gt 1684
_reflns_number_total 3044
_reflns_threshold_expression >2sigma(I)
_cod_data_source_file c6cc01027j2.cif
_cod_data_source_block shelxl
_cod_original_sg_symbol_H-M P21/c
_cod_database_code 7119160

loop_
_symmetry_equiv_pos_as_xyz
'x, y, z'
'-x, y+1/2, -z+1/2'
'-x, -y, -z'
'x, -y-1/2, z-1/2'

loop_
_atom_site_label
_atom_site_type_symbol
_atom_site_fract_x
_atom_site_fract_y
_atom_site_fract_z
_atom_site_U_iso_or_equiv
_atom_site_adp_type
_atom_site_occupancy
_atom_site_symmetry_multiplicity
_atom_site_calc_flag
_atom_site_refinement_flags
_atom_site_disorder_assembly
_atom_site_disorder_group
H4 H 0.108(2) -0.169(3) 0.739(2) 0.014(7) Uiso 1 1 d . . .
H5 H -0.008(2) -0.236(4) 0.414(2) 0.021(8) Uiso 1 1 d . . .
H10 H 0.567(3) 0.311(4) -0.187(2) 0.033(9) Uiso 1 1 d . . .
H9 H 0.549(3) 0.175(4) 0.102(3) 0.041(10) Uiso 1 1 d . . .
H7 H 0.427(3) 0.164(4) -0.065(3) 0.042(10) Uiso 1 1 d . . .
H12 H 0.698(2) 0.113(4) -0.237(3) 0.028(9) Uiso 1 1 d . . .
H11 H 0.491(3) 0.159(4) -0.221(3) 0.046(10) Uiso 1 1 d . . .
H8 H 0.614(3) 0.318(4) 0.070(2) 0.031(9) Uiso 1 1 d . . .
H14 H 0.787(3) -0.105(5) -0.290(3) 0.054(12) Uiso 1 1 d . . .
H16 H -0.169(4) -0.434(5) 0.540(3) 0.078(15) Uiso 1 1 d . . .
H13 H 0.791(3) 0.074(4) -0.124(3) 0.056(12) Uiso 1 1 d . . .
H6 H 0.454(3) 0.353(5) -0.068(3) 0.072(14) Uiso 1 1 d . . .
H1 H 0.068(3) -0.105(4) 0.298(3) 0.052(11) Uiso 1 1 d . . .
H2 H 0.313(4) 0.129(6) 0.570(4) 0.091(17) Uiso 1 1 d . . .
H15 H 0.746(4) -0.269(6) -0.256(3) 0.074(15) Uiso 1 1 d . . .
H3 H 0.272(4) -0.033(6) 0.803(4) 0.111(19) Uiso 1 1 d . . .
O2 O 0.27514(17) 0.0035(3) 0.72932(17) 0.0259(5) Uani 1 1 d . . .
O6 O -0.05016(18) -0.3592(3) 0.69751(16) 0.0290(6) Uani 1 1 d . . .
O5 O -0.11904(19) -0.3692(3) 0.51734(17) 0.0329(6) Uani 1 1 d . . .
O3 O 0.28202(18) 0.0584(3) 0.51496(18) 0.0281(6) Uani 1 1 d . . .
O4 O 0.13273(18) -0.0599(3) 0.34924(16) 0.0259(5) Uani 1 1 d . . .
C10 C 0.2021(2) -0.0292(4) 0.5398(2) 0.0228(7) Uani 1 1 d . . .
C7 C 0.0373(2) -0.2180(4) 0.5803(2) 0.0230(7) Uani 1 1 d . . .
C9 C 0.1956(2) -0.0604(4) 0.6462(2) 0.0234(7) Uani 1 1 d . . .
C5 C 0.1240(3) -0.0951(4) 0.4535(2) 0.0243(7) Uani 1 1 d . . .
C6 C 0.0433(3) -0.1898(4) 0.4732(2) 0.0237(7) Uani 1 1 d . . .
C8 C 0.1129(2) -0.1504(4) 0.6670(3) 0.0229(7) Uani 1 1 d . . .
C11 C -0.0467(3) -0.3197(4) 0.6050(2) 0.0246(7) Uani 1 1 d . . .
O1 O 0.74001(17) 0.0646(3) 0.06840(16) 0.0268(5) Uani 1 1 d . . .
O7 O 0.64457(17) -0.1829(2) -0.12597(16) 0.0266(5) Uani 1 1 d . . .
N1 N 0.6389(2) 0.1281(3) -0.10246(19) 0.0232(6) Uani 1 1 d . . .
C13 C 0.6971(2) -0.1076(4) -0.1789(2) 0.0233(7) Uani 1 1 d . . .
N2 N 0.7492(2) -0.1665(4) -0.2495(2) 0.0293(7) Uani 1 1 d . . .
C4 C 0.6600(2) 0.1302(4) 0.0061(2) 0.0238(7) Uani 1 1 d . . .
C1 C 0.5419(3) 0.2179(4) -0.1555(3) 0.0282(8) Uani 1 1 d . . .
C2 C 0.4859(3) 0.2489(5) -0.0614(3) 0.0322(8) Uani 1 1 d . . .
C3 C 0.5763(3) 0.2266(4) 0.0417(3) 0.0286(8) Uani 1 1 d . . .
C12 C 0.7115(3) 0.0626(4) -0.1631(3) 0.0264(7) Uani 1 1 d . . .

loop_
_atom_site_aniso_label
_atom_site_aniso_U_11
_atom_site_aniso_U_22
_atom_site_aniso_U_33
_atom_site_aniso_U_23
_atom_site_aniso_U_13
_atom_site_aniso_U_12
O2 0.0279(12) 0.0287(13) 0.0201(12) -0.0048(10) 0.0039(9) -0.0031(10)
O6 0.0319(13) 0.0352(14) 0.0210(11) 0.0043(10) 0.0083(9) -0.0035(10)
O5 0.0309(13) 0.0440(16) 0.0228(12) -0.0025(11) 0.0049(10) -0.0114(12)
O3 0.0290(12) 0.0323(14) 0.0260(12) -0.0015(10) 0.0125(10) -0.0078(10)
O4 0.0334(13) 0.0283(13) 0.0168(11) -0.0023(9) 0.0076(9) -0.0038(10)
C10 0.0236(16) 0.0234(18) 0.0229(17) -0.0027(13) 0.0085(13) -0.0009(13)
C7 0.0232(16) 0.0241(18) 0.0228(16) 0.0041(13) 0.0075(13) 0.0010(13)
C9 0.0238(16) 0.0241(17) 0.0219(16) -0.0041(14) 0.0046(13) 0.0029(13)
C5 0.0282(17) 0.0261(18) 0.0201(16) 0.0034(13) 0.0090(13) 0.0022(14)
C6 0.0251(17) 0.0267(18) 0.0195(16) -0.0008(13) 0.0056(13) 0.0017(14)
C8 0.0261(17) 0.0231(18) 0.0195(16) 0.0020(13) 0.0057(13) 0.0047(13)
C11 0.0256(17) 0.0247(18) 0.0234(17) -0.0002(14) 0.0057(13) 0.0010(13)
O1 0.0272(12) 0.0323(13) 0.0210(11) 0.0013(10) 0.0060(9) 0.0034(10)
O7 0.0286(12) 0.0297(13) 0.0232(11) 0.0036(10) 0.0094(9) 0.0000(10)
N1 0.0242(14) 0.0260(15) 0.0202(14) 0.0012(11) 0.0066(11) 0.0041(11)
C13 0.0252(16) 0.0272(18) 0.0165(15) 0.0017(13) 0.0033(13) 0.0007(14)
N2 0.0372(17) 0.0304(19) 0.0236(15) -0.0030(13) 0.0135(13) -0.0007(14)
C4 0.0234(16) 0.0236(17) 0.0242(17) -0.0001(14) 0.0055(13) 0.0010(13)
C1 0.0302(18) 0.030(2) 0.0250(18) 0.0103(15) 0.0075(14) 0.0080(15)
C2 0.0304(19) 0.041(2) 0.0252(18) 0.0031(16) 0.0075(14) 0.0044(18)
C3 0.0312(18) 0.033(2) 0.0241(18) -0.0034(15) 0.0107(14) 0.0037(16)
C12 0.0280(18) 0.032(2) 0.0215(17) -0.0022(15) 0.0105(14) 0.0014(15)

loop_
_atom_type_symbol
_atom_type_description
_atom_type_scat_dispersion_real
_atom_type_scat_dispersion_imag
_atom_type_scat_source
C C 0.0033 0.0016 'International Tables Vol C Tables 4.2.6.8 and 6.1.1.4'
H H 0.0000 0.0000 'International Tables Vol C Tables 4.2.6.8 and 6.1.1.4'
N N 0.0061 0.0033 'International Tables Vol C Tables 4.2.6.8 and 6.1.1.4'
O O 0.0106 0.0060 'International Tables Vol C Tables 4.2.6.8 and 6.1.1.4'

loop_
_geom_angle_atom_site_label_1
_geom_angle_atom_site_label_2
_geom_angle_atom_site_label_3
_geom_angle
_geom_angle_site_symmetry_1
_geom_angle_site_symmetry_3
C9 O2 H3 113(3) . .
C11 O5 H16 109(3) . .
C10 O3 H2 114(3) . .
C5 O4 H1 107(2) . .
O3 C10 C9 123.5(3) . .
O3 C10 C5 118.2(3) . .
C9 C10 C5 118.3(3) . .
C6 C7 C8 119.8(3) . .
C6 C7 C11 121.5(3) . .
C8 C7 C11 118.7(3) . .
O2 C9 C8 121.9(3) . .
O2 C9 C10 116.8(3) . .
C8 C9 C10 121.2(3) . .
O4 C5 C6 122.5(3) . .
O4 C5 C10 116.4(3) . .
C6 C5 C10 121.1(3) . .
C5 C6 C7 119.8(3) . .
C5 C6 H5 120.3(17) . .
C7 C6 H5 119.9(17) . .
C9 C8 C7 119.8(3) . .
C9 C8 H4 121.0(17) . .
C7 C8 H4 119.2(17) . .
O6 C11 O5 121.7(3) . .
O6 C11 C7 124.4(3) . .
O5 C11 C7 113.9(3) . .
C4 N1 C12 123.8(3) . .
C4 N1 C1 113.4(2) . .
C12 N1 C1 122.3(2) . .
O7 C13 N2 124.1(3) . .
O7 C13 C12 121.5(3) . .
N2 C13 C12 114.3(3) . .
C13 N2 H14 122(2) . .
C13 N2 H15 116(3) . .
H14 N2 H15 122(4) . .
O1 C4 N1 124.6(3) . .
O1 C4 C3 125.8(3) . .
N1 C4 C3 109.6(3) . .
N1 C1 C2 103.1(2) . .
N1 C1 H10 108.8(19) . .
C2 C1 H10 113.7(19) . .
N1 C1 H11 111(2) . .
C2 C1 H11 113.2(19) . .
H10 C1 H11 107(3) . .
C3 C2 C1 104.6(3) . .
C3 C2 H7 108.6(18) . .
C1 C2 H7 106.5(18) . .
C3 C2 H6 113(2) . .
C1 C2 H6 111(2) . .
H7 C2 H6 113(3) . .
C4 C3 C2 104.4(3) . .
C4 C3 H9 111(2) . .
C2 C3 H9 113(2) . .
C4 C3 H8 106(2) . .
C2 C3 H8 114.1(19) . .
H9 C3 H8 109(3) . .
N1 C12 C13 113.3(3) . .
N1 C12 H12 108.9(18) . .
C13 C12 H12 109.2(18) . .
N1 C12 H13 112(2) . .
C13 C12 H13 104(2) . .
H12 C12 H13 110(3) . .

loop_
_geom_bond_atom_site_label_1
_geom_bond_atom_site_label_2
_geom_bond_distance
_geom_bond_site_symmetry_2
O2 C9 1.382(3) .
O2 H3 0.99(5) .
O6 C11 1.230(3) .
O5 C11 1.325(4) .
O5 H16 0.94(5) .
O3 C10 1.363(4) .
O3 H2 0.94(5) .
O4 C5 1.382(3) .
O4 H1 0.99(4) .
C10 C9 1.394(4) .
C10 C5 1.404(4) .
C7 C6 1.395(4) .
C7 C8 1.399(4) .
C7 C11 1.476(4) .
C9 C8 1.383(4) .
C5 C6 1.383(4) .
C6 H5 0.95(3) .
C8 H4 0.94(3) .
O1 C4 1.258(3) .
O7 C13 1.240(4) .
N1 C4 1.331(4) .
N1 C12 1.447(4) .
N1 C1 1.472(4) .
C13 N2 1.333(4) .
C13 C12 1.524(5) .
N2 H14 0.95(4) .
N2 H15 0.91(5) .
C4 C3 1.505(4) .
C1 C2 1.544(4) .
C1 H10 0.99(3) .
C1 H11 1.05(4) .
C2 C3 1.519(5) .
C2 H7 1.05(4) .
C2 H6 1.00(5) .
C3 H9 1.01(3) .
C3 H8 0.96(3) .
C12 H12 1.01(3) .
C12 H13 1.01(4) .
